data_4327463
loop_
_publ_author_name
'Dipesh Ghosh'
'Suman Mukhopadhyay'
'Satyabrata Samanta'
'Ki-Young Choi'
'Akira Endo'
'Muktimoy Chaudhury'

_publ_contact_author_address
; Department of Inorganic Chemistry
  Indian Association for the Cultivation of Science
  Kolkata 700 032
  India
;
_publ_contact_author_email icmc@mahendra.iacs.res.in
_publ_contact_author_name 'Dr Muktimoy Chaudhury'
_publ_section_title
;
 Mixed-Spin Binuclear Nickel(II) Complexes in Unsymmetrical Ligand
 Environments and Related Mononuclear Compounds: Electronic and Molecular
 Structures in Solution and in the Solid State
;
_journal_name_full 'Inorganic Chemistry'
_journal_page_first 7189
_journal_page_last 7199
_journal_paper_doi 10.1021/ic034314+
_journal_volume 42
_journal_year 2003
_chemical_formula_moiety 'C51 H56 B1 N7 Ni2 O S3'
_chemical_formula_sum 'C51 H56 B N7 Ni2 O S3'
_chemical_formula_weight 1007.44
_chemical_name_systematic
;
 ?
;
_space_group_IT_number 14
_symmetry_cell_setting monoclinic
_symmetry_space_group_name_Hall '-P 2yn'
_symmetry_space_group_name_H-M 'P 1 21/n 1'
_atom_sites_solution_hydrogens geom
_atom_sites_solution_primary direct
_atom_sites_solution_secondary difmap
_audit_creation_method SHELXL-97
_cell_angle_alpha 90.00
_cell_angle_beta 91.901(10)
_cell_angle_gamma 90.00
_cell_formula_units_Z 4
_cell_length_a 10.0522(8)
_cell_length_b 19.691(3)
_cell_length_c 25.117(5)
_cell_measurement_reflns_used 25
_cell_measurement_temperature 293(2)
_cell_measurement_theta_max 12.566
_cell_measurement_theta_min 11.338
_cell_volume 4968.9(13)
_computing_cell_refinement 'CAD4 Express (Enraf Nonius, 1994)'
_computing_data_collection 'CAD4 Express (Enraf Nonius, 1994)'
_computing_data_reduction 'XCAD4 (Harms & Wocadlo, 1995)'
_computing_molecular_graphics 'Ortep-3 for Windows (Farrugia, 1997)'
_computing_publication_material 'WinGX publication routines (Farrugia, 1998)'
_computing_structure_refinement 'SHELXL-97 (Sheldrick, 1997)'
_computing_structure_solution 'SHELXL-97 (Sheldrick, 1997)'
_diffrn_ambient_temperature 293(2)
_diffrn_measured_fraction_theta_full 0.999
_diffrn_measured_fraction_theta_max 0.999
_diffrn_measurement_device_type 'Enraf Nonius CAD4'
_diffrn_measurement_method 'non-profiled omega/2theta scans'
_diffrn_radiation_monochromator graphite
_diffrn_radiation_source 'fine-focus sealed tube'
_diffrn_radiation_type MoK\a
_diffrn_radiation_wavelength 0.71073
_diffrn_reflns_av_R_equivalents 0.0398
_diffrn_reflns_av_sigmaI/netI 0.0854
_diffrn_reflns_limit_h_max 11
_diffrn_reflns_limit_h_min -11
_diffrn_reflns_limit_k_max 23
_diffrn_reflns_limit_k_min 0
_diffrn_reflns_limit_l_max 29
_diffrn_reflns_limit_l_min 0
_diffrn_reflns_number 8914
_diffrn_reflns_theta_full 24.98
_diffrn_reflns_theta_max 24.98
_diffrn_reflns_theta_min 2.07
_diffrn_standards_decay_% 1
_diffrn_standards_interval_time 300
_diffrn_standards_number 3
_exptl_absorpt_coefficient_mu 0.928
_exptl_absorpt_correction_T_max 0.8375
_exptl_absorpt_correction_T_min 0.6736
_exptl_absorpt_correction_type psi-scan
_exptl_crystal_colour black
_exptl_crystal_density_diffrn 1.347
_exptl_crystal_description plate
_exptl_crystal_F_000 2112
_exptl_crystal_size_max 0.46
_exptl_crystal_size_mid 0.36
_exptl_crystal_size_min 0.20
_refine_diff_density_max 0.512
_refine_diff_density_min -0.462
_refine_diff_density_rms 0.073
_refine_ls_extinction_method none
_refine_ls_goodness_of_fit_ref 1.010
_refine_ls_hydrogen_treatment mixed
_refine_ls_matrix_type full
_refine_ls_number_parameters 586
_refine_ls_number_reflns 8707
_refine_ls_number_restraints 0
_refine_ls_restrained_S_all 1.010
_refine_ls_R_factor_all 0.1266
_refine_ls_R_factor_gt 0.0612
_refine_ls_shift/su_max 0.000
_refine_ls_shift/su_mean 0.000
_refine_ls_structure_factor_coef Fsqd
_refine_ls_weighting_details 'calc w=1/[\s^2^(Fo^2^)+(0.0584P)^2^+3.3440P] where P=(Fo^2^+2Fc^2^)/3'
_refine_ls_weighting_scheme calc
_refine_ls_wR_factor_gt 0.1248
_refine_ls_wR_factor_ref 0.1495
_reflns_number_gt 5139
_reflns_number_total 8707
_reflns_threshold_expression >2sigma(I)
_cod_data_source_file ic0343142Bsi20030904_035218_2.cif
_cod_data_source_block compound4
_cod_original_cell_volume 4969.0(13)
_cod_original_sg_symbol_H-M 'P 21/n'
_cod_original_formula_sum 'C51 H56 B1 N7 Ni2 O S3'
_cod_database_code 4327463

loop_
_symmetry_equiv_pos_as_xyz
'x, y, z'
'-x+1/2, y+1/2, -z+1/2'
'-x, -y, -z'
'x-1/2, -y-1/2, z-1/2'

loop_
_atom_site_label
_atom_site_type_symbol
_atom_site_fract_x
_atom_site_fract_y
_atom_site_fract_z
_atom_site_U_iso_or_equiv
_atom_site_adp_type
_atom_site_occupancy
_atom_site_symmetry_multiplicity
_atom_site_calc_flag
_atom_site_refinement_flags
Ni1 Ni 0.14473(6) 0.11666(3) 0.06095(3) 0.0402(2) Uani 1 1 d .
Ni2 Ni 0.08947(7) 0.27600(3) 0.06427(3) 0.0423(2) Uani 1 1 d .
S1 S 0.35891(15) -0.10118(8) 0.08187(8) 0.0659(5) Uani 1 1 d .
S2 S 0.30321(13) 0.04591(7) 0.06764(6) 0.0483(4) Uani 1 1 d .
S3 S 0.29719(14) 0.19797(7) 0.07068(6) 0.0500(4) Uani 1 1 d .
B B -0.2589(6) 0.5211(3) 0.2261(3) 0.0480(16) Uani 1 1 d .
O1 O 0.0157(3) 0.18397(16) 0.04485(13) 0.0412(9) Uani 1 1 d .
N1 N 0.0032(4) 0.0574(2) 0.07040(16) 0.0391(10) Uani 1 1 d .
N2 N -0.0112(4) 0.2587(2) 0.13622(16) 0.0433(11) Uani 1 1 d .
N3 N -0.1742(5) 0.3197(2) 0.08574(18) 0.0479(12) Uani 1 1 d .
N4 N -0.0939(4) 0.3202(2) 0.04308(18) 0.0475(11) Uani 1 1 d .
N5 N 0.1703(4) 0.3273(2) 0.16744(19) 0.0515(12) Uani 1 1 d .
N6 N 0.1805(4) 0.3468(2) 0.11541(17) 0.0450(11) Uani 1 1 d .
N7 N 0.2079(4) 0.2857(2) -0.00090(17) 0.0472(11) Uani 1 1 d .
C1 C 0.5178(5) -0.0610(3) 0.0777(3) 0.0694(18) Uani 1 1 d .
HC1A H 0.5867 -0.0946 0.0808 0.104 Uiso 1 1 calc R
HC1B H 0.5289 -0.0285 0.1061 0.104 Uiso 1 1 calc R
HC1C H 0.5230 -0.0382 0.0441 0.104 Uiso 1 1 calc R
C2 C 0.2413(5) -0.0343(2) 0.0756(2) 0.0423(13) Uani 1 1 d .
C3 C 0.1114(5) -0.0533(3) 0.0798(2) 0.0409(13) Uani 1 1 d .
C4 C 0.0647(6) -0.1251(3) 0.0874(3) 0.0592(16) Uani 1 1 d .
HC4A H 0.0892 -0.1532 0.0576 0.071 Uiso 1 1 calc R
HC4B H 0.1041 -0.1442 0.1199 0.071 Uiso 1 1 calc R
C5 C -0.0835(6) -0.1213(3) 0.0908(3) 0.079(2) Uani 1 1 d .
HC5A H -0.1254 -0.1501 0.0638 0.094 Uiso 1 1 calc R
HC5B H -0.1103 -0.1369 0.1254 0.094 Uiso 1 1 calc R
C6 C -0.1257(5) -0.0491(3) 0.0824(2) 0.0522(15) Uani 1 1 d .
HC6A H -0.1744 -0.0330 0.1126 0.063 Uiso 1 1 calc R
HC6B H -0.1825 -0.0451 0.0506 0.063 Uiso 1 1 calc R
C7 C -0.0002(5) -0.0087(3) 0.07660(19) 0.0411(13) Uani 1 1 d .
C8 C -0.1263(5) 0.0936(3) 0.0685(2) 0.0482(14) Uani 1 1 d .
HC8A H -0.1814 0.0780 0.0970 0.058 Uiso 1 1 calc R
HC8B H -0.1731 0.0852 0.0348 0.058 Uiso 1 1 calc R
C9 C -0.0972(5) 0.1691(3) 0.0749(2) 0.0448(13) Uani 1 1 d .
HC9 H -0.1734 0.1953 0.0608 0.054 Uiso 1 1 calc R
C10 C -0.0693(5) 0.1888(3) 0.1333(2) 0.0446(14) Uani 1 1 d .
H10A H -0.1514 0.1874 0.1525 0.054 Uiso 1 1 calc R
H10B H -0.0076 0.1566 0.1498 0.054 Uiso 1 1 calc R
C11 C -0.1126(5) 0.3123(3) 0.1381(2) 0.0526(15) Uani 1 1 d .
H11A H -0.1792 0.3003 0.1636 0.063 Uiso 1 1 calc R
H11B H -0.0717 0.3548 0.1493 0.063 Uiso 1 1 calc R
C12 C -0.3044(6) 0.3222(3) 0.0710(3) 0.0575(16) Uani 1 1 d .
C13 C -0.4133(5) 0.3220(3) 0.1094(3) 0.073(2) Uani 1 1 d .
H13A H -0.3760 0.3198 0.1451 0.109 Uiso 1 1 calc R
H13B H -0.4696 0.2834 0.1028 0.109 Uiso 1 1 calc R
H13C H -0.4647 0.3629 0.1052 0.109 Uiso 1 1 calc R
C14 C -0.3065(6) 0.3247(3) 0.0160(3) 0.0634(17) Uani 1 1 d .
HC14 H -0.3818 0.3275 -0.0064 0.076 Uiso 1 1 calc R
C15 C -0.1757(6) 0.3221(3) 0.0003(3) 0.0565(16) Uani 1 1 d .
C16 C -0.1284(7) 0.3224(4) -0.0556(3) 0.085(2) Uani 1 1 d .
H16A H -0.0330 0.3198 -0.0550 0.128 Uiso 1 1 calc R
H16B H -0.1566 0.3636 -0.0731 0.128 Uiso 1 1 calc R
H16C H -0.1651 0.2841 -0.0746 0.128 Uiso 1 1 calc R
C17 C 0.0913(5) 0.2674(3) 0.1796(2) 0.0496(14) Uani 1 1 d .
H17A H 0.0490 0.2733 0.2134 0.060 Uiso 1 1 calc R
H17B H 0.1479 0.2276 0.1819 0.060 Uiso 1 1 calc R
C18 C 0.2424(6) 0.3684(3) 0.2003(2) 0.0562(16) Uani 1 1 d .
C19 C 0.2548(7) 0.3565(4) 0.2596(2) 0.086(2) Uani 1 1 d .
H19A H 0.2002 0.3186 0.2689 0.129 Uiso 1 1 calc R
H19B H 0.2261 0.3963 0.2780 0.129 Uiso 1 1 calc R
H19C H 0.3460 0.3469 0.2695 0.129 Uiso 1 1 calc R
C20 C 0.2996(6) 0.4155(3) 0.1686(3) 0.0625(17) Uani 1 1 d .
HC20 H 0.3551 0.4508 0.1797 0.075 Uiso 1 1 calc R
C21 C 0.2594(5) 0.4007(3) 0.1164(2) 0.0494(14) Uani 1 1 d .
C22 C 0.2950(6) 0.4366(3) 0.0667(2) 0.0698(19) Uani 1 1 d .
H22A H 0.2515 0.4149 0.0366 0.105 Uiso 1 1 calc R
H22B H 0.3897 0.4348 0.0629 0.105 Uiso 1 1 calc R
H22C H 0.2669 0.4831 0.0685 0.105 Uiso 1 1 calc R
C23 C 0.2115(7) 0.3222(3) -0.0456(2) 0.0624(17) Uani 1 1 d .
HC23 H 0.1476 0.3558 -0.0513 0.075 Uiso 1 1 calc R
C24 C 0.3045(8) 0.3126(4) -0.0833(3) 0.079(2) Uani 1 1 d .
HC24 H 0.3029 0.3382 -0.1144 0.094 Uiso 1 1 calc R
C25 C 0.4012(8) 0.2637(4) -0.0738(3) 0.080(2) Uani 1 1 d .
HC25 H 0.4658 0.2558 -0.0988 0.096 Uiso 1 1 calc R
C26 C 0.4011(6) 0.2274(3) -0.0280(3) 0.0617(17) Uani 1 1 d .
HC26 H 0.4669 0.1950 -0.0210 0.074 Uiso 1 1 calc R
C27 C 0.3034(5) 0.2385(3) 0.0083(2) 0.0459(14) Uani 1 1 d .
C28 C -0.2350(6) 0.4446(3) 0.2515(2) 0.0504(14) Uani 1 1 d .
C29 C -0.1198(6) 0.4234(3) 0.2789(2) 0.0619(17) Uani 1 1 d .
HC29 H -0.0529 0.4549 0.2864 0.074 Uiso 1 1 calc R
C30 C -0.1014(7) 0.3562(4) 0.2956(3) 0.075(2) Uani 1 1 d .
HC30 H -0.0231 0.3440 0.3139 0.090 Uiso 1 1 calc R
C31 C -0.1968(9) 0.3080(4) 0.2853(3) 0.077(2) Uani 1 1 d .
HC31 H -0.1844 0.2634 0.2965 0.093 Uiso 1 1 calc R
C32 C -0.3117(8) 0.3272(3) 0.2581(3) 0.078(2) Uani 1 1 d .
HC32 H -0.3785 0.2956 0.2508 0.094 Uiso 1 1 calc R
C33 C -0.3275(6) 0.3940(3) 0.2416(2) 0.0623(17) Uani 1 1 d .
HC33 H -0.4053 0.4054 0.2226 0.075 Uiso 1 1 calc R
C34 C -0.4099(6) 0.5475(3) 0.2382(2) 0.0505(15) Uani 1 1 d .
C35 C -0.4903(6) 0.5220(3) 0.2777(2) 0.0560(16) Uani 1 1 d .
HC35 H -0.4567 0.4868 0.2989 0.067 Uiso 1 1 calc R
C36 C -0.6164(7) 0.5457(4) 0.2874(3) 0.074(2) Uani 1 1 d .
HC36 H -0.6653 0.5265 0.3144 0.088 Uiso 1 1 calc R
C37 C -0.6685(7) 0.5968(4) 0.2577(3) 0.082(2) Uani 1 1 d .
HC37 H -0.7547 0.6118 0.2632 0.098 Uiso 1 1 calc R
C38 C -0.5947(8) 0.6266(4) 0.2194(3) 0.097(3) Uani 1 1 d .
HC38 H -0.6296 0.6624 0.1992 0.116 Uiso 1 1 calc R
C39 C -0.4649(7) 0.6025(3) 0.2107(3) 0.075(2) Uani 1 1 d .
HC39 H -0.4142 0.6244 0.1856 0.090 Uiso 1 1 calc R
C40 C -0.1572(5) 0.5778(3) 0.2528(2) 0.0485(14) Uani 1 1 d .
C41 C -0.1374(6) 0.5825(3) 0.3080(2) 0.0620(17) Uani 1 1 d .
HC41 H -0.1813 0.5521 0.3296 0.074 Uiso 1 1 calc R
C42 C -0.0542(7) 0.6311(4) 0.3317(3) 0.076(2) Uani 1 1 d .
HC42 H -0.0432 0.6322 0.3686 0.091 Uiso 1 1 calc R
C43 C 0.0109(7) 0.6768(4) 0.3017(4) 0.077(2) Uani 1 1 d .
HC43 H 0.0663 0.7092 0.3178 0.092 Uiso 1 1 calc R
C44 C -0.0063(6) 0.6744(3) 0.2473(3) 0.0695(19) Uani 1 1 d .
HC44 H 0.0376 0.7056 0.2263 0.083 Uiso 1 1 calc R
C45 C -0.0886(6) 0.6259(3) 0.2233(3) 0.0577(16) Uani 1 1 d .
HC45 H -0.0985 0.6254 0.1864 0.069 Uiso 1 1 calc R
C46 C -0.2322(6) 0.5114(3) 0.1627(2) 0.0497(14) Uani 1 1 d .
C47 C -0.3316(6) 0.5075(3) 0.1224(2) 0.0593(16) Uani 1 1 d .
HC47 H -0.4202 0.5123 0.1312 0.071 Uiso 1 1 calc R
C48 C -0.3012(8) 0.4967(3) 0.0696(3) 0.0695(19) Uani 1 1 d .
HC48 H -0.3692 0.4961 0.0436 0.083 Uiso 1 1 calc R
C49 C -0.1728(9) 0.4869(3) 0.0553(3) 0.075(2) Uani 1 1 d .
HC49 H -0.1535 0.4790 0.0199 0.090 Uiso 1 1 calc R
C50 C -0.0737(8) 0.4890(3) 0.0933(3) 0.074(2) Uani 1 1 d .
HC50 H 0.0140 0.4823 0.0838 0.089 Uiso 1 1 calc R
C51 C -0.1023(6) 0.5010(3) 0.1466(2) 0.0610(17) Uani 1 1 d .
HC51 H -0.0328 0.5021 0.1719 0.073 Uiso 1 1 calc R

loop_
_atom_site_aniso_label
_atom_site_aniso_U_11
_atom_site_aniso_U_22
_atom_site_aniso_U_33
_atom_site_aniso_U_23
_atom_site_aniso_U_13
_atom_site_aniso_U_12
Ni1 0.0370(4) 0.0362(4) 0.0476(4) 0.0019(3) 0.0073(3) -0.0002(3)
Ni2 0.0444(4) 0.0393(4) 0.0435(4) 0.0017(3) 0.0064(3) 0.0026(3)
S1 0.0485(9) 0.0446(9) 0.1047(14) 0.0009(9) 0.0023(9) 0.0077(7)
S2 0.0384(8) 0.0388(8) 0.0682(10) 0.0035(7) 0.0086(7) 0.0005(6)
S3 0.0437(9) 0.0418(8) 0.0643(10) 0.0088(7) 0.0010(7) -0.0051(7)
B 0.046(4) 0.047(4) 0.051(4) -0.002(3) 0.006(3) -0.002(3)
O1 0.044(2) 0.037(2) 0.044(2) 0.0005(16) 0.0067(17) 0.0000(16)
N1 0.033(2) 0.041(3) 0.043(3) -0.003(2) 0.0052(19) -0.001(2)
N2 0.041(3) 0.046(3) 0.043(3) -0.001(2) 0.007(2) 0.003(2)
N3 0.051(3) 0.043(3) 0.050(3) -0.004(2) 0.007(2) 0.009(2)
N4 0.048(3) 0.041(3) 0.053(3) 0.001(2) -0.002(2) 0.007(2)
N5 0.048(3) 0.054(3) 0.053(3) 0.001(3) 0.008(2) -0.006(2)
N6 0.045(3) 0.044(3) 0.046(3) 0.000(2) -0.001(2) 0.000(2)
N7 0.054(3) 0.040(3) 0.048(3) 0.001(2) 0.010(2) -0.002(2)
C1 0.045(4) 0.068(4) 0.095(5) -0.004(4) 0.002(3) 0.007(3)
C2 0.043(3) 0.036(3) 0.048(3) -0.002(3) 0.003(3) 0.003(3)
C3 0.043(3) 0.037(3) 0.043(3) -0.008(3) 0.000(2) -0.004(3)
C4 0.062(4) 0.041(3) 0.075(4) 0.000(3) -0.004(3) -0.011(3)
C5 0.052(4) 0.052(4) 0.133(6) -0.004(4) 0.023(4) -0.016(3)
C6 0.044(3) 0.049(4) 0.064(4) -0.008(3) 0.003(3) -0.009(3)
C7 0.045(3) 0.040(3) 0.038(3) -0.006(3) 0.004(2) -0.004(3)
C8 0.039(3) 0.051(4) 0.055(4) -0.003(3) 0.006(3) -0.005(3)
C9 0.036(3) 0.039(3) 0.059(4) 0.000(3) 0.003(3) 0.001(3)
C10 0.038(3) 0.045(3) 0.052(3) 0.002(3) 0.009(3) -0.002(3)
C11 0.056(4) 0.047(4) 0.056(4) -0.005(3) 0.015(3) 0.005(3)
C12 0.043(4) 0.043(4) 0.086(5) -0.001(3) 0.000(3) 0.003(3)
C13 0.039(4) 0.070(5) 0.109(6) -0.001(4) 0.009(4) -0.003(3)
C14 0.052(4) 0.053(4) 0.084(5) -0.002(4) -0.021(4) 0.006(3)
C15 0.056(4) 0.047(4) 0.065(4) 0.000(3) -0.011(3) 0.007(3)
C16 0.096(6) 0.092(6) 0.067(5) -0.002(4) -0.001(4) 0.006(5)
C17 0.048(3) 0.058(4) 0.043(3) -0.002(3) -0.002(3) -0.005(3)
C18 0.045(3) 0.065(4) 0.058(4) -0.015(3) -0.005(3) -0.006(3)
C19 0.081(5) 0.122(7) 0.055(5) -0.007(4) 0.003(4) -0.020(5)
C20 0.052(4) 0.057(4) 0.078(5) -0.005(4) -0.003(3) -0.012(3)
C21 0.043(3) 0.048(4) 0.058(4) -0.002(3) -0.001(3) -0.001(3)
C22 0.070(4) 0.057(4) 0.083(5) 0.013(4) 0.001(4) -0.008(4)
C23 0.087(5) 0.048(4) 0.053(4) 0.009(3) 0.004(4) -0.009(3)
C24 0.108(6) 0.081(6) 0.048(4) 0.009(4) 0.020(4) -0.027(5)
C25 0.086(6) 0.091(6) 0.066(5) -0.017(4) 0.037(4) -0.024(5)
C26 0.057(4) 0.058(4) 0.071(4) -0.016(4) 0.017(3) -0.008(3)
C27 0.046(3) 0.039(3) 0.053(3) -0.006(3) 0.010(3) -0.008(3)
C28 0.055(4) 0.048(4) 0.049(3) -0.003(3) 0.016(3) 0.003(3)
C29 0.063(4) 0.052(4) 0.071(4) 0.003(3) 0.006(3) 0.008(3)
C30 0.080(5) 0.074(5) 0.070(5) 0.007(4) -0.002(4) 0.023(4)
C31 0.115(7) 0.050(4) 0.068(5) 0.006(4) 0.010(5) 0.009(5)
C32 0.108(6) 0.053(4) 0.074(5) -0.005(4) 0.024(5) -0.018(4)
C33 0.073(4) 0.052(4) 0.063(4) -0.006(3) 0.012(3) -0.011(3)
C34 0.053(4) 0.051(4) 0.048(3) -0.005(3) 0.005(3) 0.003(3)
C35 0.047(4) 0.072(4) 0.049(4) -0.004(3) 0.004(3) -0.004(3)
C36 0.053(4) 0.087(5) 0.081(5) -0.021(4) 0.012(4) -0.005(4)
C37 0.049(4) 0.114(7) 0.083(5) -0.030(5) 0.008(4) 0.017(4)
C38 0.094(6) 0.106(6) 0.091(6) 0.013(5) 0.010(5) 0.056(5)
C39 0.076(5) 0.077(5) 0.074(5) 0.014(4) 0.023(4) 0.024(4)
C40 0.041(3) 0.044(3) 0.061(4) -0.004(3) 0.005(3) 0.009(3)
C41 0.066(4) 0.067(4) 0.053(4) -0.009(3) 0.010(3) 0.007(4)
C42 0.073(5) 0.071(5) 0.084(5) -0.027(4) -0.008(4) 0.012(4)
C43 0.063(5) 0.053(4) 0.113(7) -0.028(5) -0.011(4) 0.005(4)
C44 0.062(4) 0.045(4) 0.102(6) 0.002(4) 0.007(4) 0.000(3)
C45 0.057(4) 0.050(4) 0.066(4) -0.001(3) -0.002(3) 0.002(3)
C46 0.054(4) 0.036(3) 0.060(4) 0.001(3) 0.008(3) 0.003(3)
C47 0.062(4) 0.056(4) 0.060(4) 0.002(3) 0.007(3) -0.007(3)
C48 0.101(6) 0.049(4) 0.057(4) 0.001(3) -0.005(4) -0.006(4)
C49 0.130(7) 0.044(4) 0.052(4) 0.005(3) 0.020(5) 0.018(4)
C50 0.089(5) 0.062(4) 0.072(5) 0.017(4) 0.032(4) 0.027(4)
C51 0.064(4) 0.060(4) 0.060(4) 0.006(3) 0.010(3) 0.009(3)

loop_
_atom_type_symbol
_atom_type_description
_atom_type_scat_dispersion_real
_atom_type_scat_dispersion_imag
_atom_type_scat_source
C C 0.0033 0.0016 'International Tables Vol C Tables 4.2.6.8 and 6.1.1.4'
H H 0.0000 0.0000 'International Tables Vol C Tables 4.2.6.8 and 6.1.1.4'
B B 0.0013 0.0007 'International Tables Vol C Tables 4.2.6.8 and 6.1.1.4'
N N 0.0061 0.0033 'International Tables Vol C Tables 4.2.6.8 and 6.1.1.4'
Ni Ni 0.3393 1.1124 'International Tables Vol C Tables 4.2.6.8 and 6.1.1.4'
S S 0.1246 0.1234 'International Tables Vol C Tables 4.2.6.8 and 6.1.1.4'
O O 0.0106 0.0060 'International Tables Vol C Tables 4.2.6.8 and 6.1.1.4'

loop_
_geom_angle_atom_site_label_1
_geom_angle_atom_site_label_2
_geom_angle_atom_site_label_3
_geom_angle
N1 Ni1 O1 86.86(16)
N1 Ni1 S2 98.82(14)
O1 Ni1 S2 170.93(11)
N1 Ni1 S3 164.61(13)
O1 Ni1 S3 89.09(11)
S2 Ni1 S3 87.20(6)
O1 Ni2 N7 96.24(15)
O1 Ni2 N6 154.39(16)
N7 Ni2 N6 100.00(17)
O1 Ni2 N4 89.92(15)
N7 Ni2 N4 106.62(18)
N6 Ni2 N4 104.07(17)
O1 Ni2 N2 83.10(15)
N7 Ni2 N2 172.41(17)
N6 Ni2 N2 78.19(17)
N4 Ni2 N2 80.95(17)
O1 Ni2 S3 76.75(10)
N7 Ni2 S3 67.66(13)
N6 Ni2 S3 91.27(12)
N4 Ni2 S3 164.48(13)
N2 Ni2 S3 104.90(12)
C2 S1 C1 105.1(3)
C2 S2 Ni1 109.94(18)
C27 S3 Ni1 105.83(18)
C27 S3 Ni2 74.26(19)
Ni1 S3 Ni2 82.49(5)
C46 B C40 110.9(5)
C46 B C34 113.5(5)
C40 B C34 106.0(4)
C46 B C28 104.1(4)
C40 B C28 112.5(5)
C34 B C28 110.0(5)
C9 O1 Ni1 107.3(3)
C9 O1 Ni2 110.6(3)
Ni1 O1 Ni2 109.59(16)
C7 N1 C8 117.1(4)
C7 N1 Ni1 131.3(4)
C8 N1 Ni1 111.6(3)
C11 N2 C17 111.0(4)
C11 N2 C10 113.1(4)
C17 N2 C10 113.8(4)
C11 N2 Ni2 105.3(3)
C17 N2 Ni2 105.5(3)
C10 N2 Ni2 107.5(3)
C12 N3 N4 112.2(5)
C12 N3 C11 129.6(5)
N4 N3 C11 118.1(4)
C15 N4 N3 105.6(5)
C15 N4 Ni2 137.1(4)
N3 N4 Ni2 109.7(3)
C18 N5 N6 111.2(5)
C18 N5 C17 129.9(5)
N6 N5 C17 118.9(4)
C21 N6 N5 105.6(4)
C21 N6 Ni2 142.9(4)
N5 N6 Ni2 110.8(3)
C23 N7 C27 118.3(5)
C23 N7 Ni2 138.6(4)
C27 N7 Ni2 103.1(3)
C3 C2 S2 127.8(4)
C3 C2 S1 115.2(4)
S2 C2 S1 116.9(3)
C2 C3 C7 125.5(5)
C2 C3 C4 124.7(5)
C7 C3 C4 109.8(5)
C5 C4 C3 106.0(5)
C6 C5 C4 108.6(5)
C5 C6 C7 106.4(5)
N1 C7 C3 126.5(5)
N1 C7 C6 124.2(5)
C3 C7 C6 109.2(5)
N1 C8 C9 107.5(4)
O1 C9 C8 107.5(4)
O1 C9 C10 109.5(4)
C8 C9 C10 112.1(4)
N2 C10 C9 109.8(4)
N3 C11 N2 108.7(4)
N3 C12 C14 105.0(5)
N3 C12 C13 123.5(6)
C14 C12 C13 131.6(6)
C12 C14 C15 107.5(5)
N4 C15 C14 109.7(6)
N4 C15 C16 123.3(6)
C14 C15 C16 126.9(6)
N5 C17 N2 108.1(4)
N5 C18 C20 106.1(5)
N5 C18 C19 122.4(6)
C20 C18 C19 131.4(6)
C18 C20 C21 107.1(5)
N6 C21 C20 110.0(5)
N6 C21 C22 121.6(5)
C20 C21 C22 128.4(6)
N7 C23 C24 123.2(6)
C23 C24 C25 118.0(6)
C26 C25 C24 119.6(6)
C25 C26 C27 119.8(6)
N7 C27 C26 121.0(5)
N7 C27 S3 114.6(4)
C26 C27 S3 124.2(5)
C33 C28 C29 114.7(6)
C33 C28 B 120.0(5)
C29 C28 B 125.0(5)
C28 C29 C30 122.1(6)
C31 C30 C29 121.0(7)
C30 C31 C32 118.4(7)
C31 C32 C33 119.7(7)
C28 C33 C32 124.1(7)
C39 C34 C35 113.8(5)
C39 C34 B 120.6(5)
C35 C34 B 125.4(5)
C36 C35 C34 124.2(6)
C37 C36 C35 119.7(7)
C36 C37 C38 120.0(7)
C37 C38 C39 119.4(7)
C34 C39 C38 122.6(6)
C41 C40 C45 115.1(6)
C41 C40 B 121.0(5)
C45 C40 B 123.9(5)
C42 C41 C40 122.3(6)
C43 C42 C41 120.9(7)
C42 C43 C44 118.8(7)
C43 C44 C45 120.6(7)
C44 C45 C40 122.3(6)
C51 C46 C47 115.7(5)
C51 C46 B 119.0(5)
C47 C46 B 125.1(5)
C48 C47 C46 121.7(6)
C49 C48 C47 120.9(7)
C50 C49 C48 119.3(6)
C49 C50 C51 120.6(7)
C46 C51 C50 121.8(6)

loop_
_geom_bond_atom_site_label_1
_geom_bond_atom_site_label_2
_geom_bond_distance
Ni1 Ni2 3.1877(10)
Ni1 N1 1.861(4)
Ni1 O1 1.889(3)
Ni1 S2 2.1188(15)
Ni1 S3 2.2242(15)
Ni2 O1 2.012(3)
Ni2 N7 2.064(4)
Ni2 N6 2.087(4)
Ni2 N4 2.091(4)
Ni2 N2 2.128(4)
Ni2 S3 2.5930(16)
S1 C2 1.773(5)
S1 C1 1.789(6)
S2 C2 1.712(5)
S3 C27 1.762(6)
B C46 1.636(8)
B C40 1.642(8)
B C34 1.642(8)
B C28 1.650(8)
O1 C9 1.414(6)
N1 C7 1.310(6)
N1 C8 1.484(6)
N2 C11 1.469(6)
N2 C17 1.484(6)
N2 C10 1.497(6)
N3 C12 1.349(7)
N3 N4 1.363(6)
N3 C11 1.443(7)
N4 C15 1.331(7)
N5 C18 1.349(7)
N5 N6 1.369(6)
N5 C17 1.460(6)
N6 C21 1.324(6)
N7 C23 1.334(7)
N7 C27 1.351(6)
C2 C3 1.366(7)
C3 C7 1.425(7)
C3 C4 1.505(7)
C4 C5 1.497(7)
C5 C6 1.496(8)
C6 C7 1.504(7)
C8 C9 1.522(7)
C9 C10 1.533(7)
C12 C14 1.381(8)
C12 C13 1.483(8)
C14 C15 1.386(8)
C15 C16 1.498(8)
C18 C20 1.362(8)
C18 C19 1.508(8)
C20 C21 1.388(8)
C21 C22 1.489(8)
C23 C24 1.366(8)
C24 C25 1.382(9)
C25 C26 1.357(9)
C26 C27 1.378(7)
C28 C33 1.381(7)
C28 C29 1.391(8)
C29 C30 1.399(8)
C30 C31 1.367(9)
C31 C32 1.376(9)
C32 C33 1.385(8)
C34 C39 1.390(8)
C34 C35 1.393(7)
C35 C36 1.381(8)
C36 C37 1.349(9)
C37 C38 1.366(10)
C38 C39 1.412(9)
C40 C41 1.397(8)
C40 C45 1.398(7)
C41 C42 1.391(8)
C42 C43 1.356(9)
C43 C44 1.373(9)
C44 C45 1.388(8)
C46 C51 1.395(7)
C46 C47 1.401(8)
C47 C48 1.386(8)
C48 C49 1.364(9)
C49 C50 1.357(9)
C50 C51 1.398(8)

loop_
_geom_torsion_atom_site_label_1
_geom_torsion_atom_site_label_2
_geom_torsion_atom_site_label_3
_geom_torsion_atom_site_label_4
_geom_torsion
N1 Ni1 S2 C2 2.7(2)
O1 Ni1 S2 C2 -125.6(7)
S3 Ni1 S2 C2 168.4(2)
N1 Ni1 S3 C27 -136.1(5)
O1 Ni1 S3 C27 -61.5(2)
S2 Ni1 S3 C27 110.3(2)
N1 Ni1 S3 Ni2 -64.9(5)
O1 Ni1 S3 Ni2 9.76(10)
S2 Ni1 S3 Ni2 -178.51(6)
O1 Ni2 S3 C27 99.4(2)
N7 Ni2 S3 C27 -3.1(2)
N6 Ni2 S3 C27 -103.4(2)
N4 Ni2 S3 C27 68.0(5)
N2 Ni2 S3 C27 178.5(2)
O1 Ni2 S3 Ni1 -9.41(10)
N7 Ni2 S3 Ni1 -111.97(14)
N6 Ni2 S3 Ni1 147.73(13)
N4 Ni2 S3 Ni1 -40.9(5)
N2 Ni2 S3 Ni1 69.62(13)
N1 Ni1 O1 C9 31.6(3)
S2 Ni1 O1 C9 160.7(6)
S3 Ni1 O1 C9 -133.5(3)
N1 Ni1 O1 Ni2 151.85(18)
S2 Ni1 O1 Ni2 -79.1(7)
S3 Ni1 O1 Ni2 -13.30(14)
N7 Ni2 O1 C9 -164.9(3)
N6 Ni2 O1 C9 65.9(5)
N4 Ni2 O1 C9 -58.2(3)
N2 Ni2 O1 C9 22.7(3)
S3 Ni2 O1 C9 129.9(3)
N7 Ni2 O1 Ni1 76.95(19)
N6 Ni2 O1 Ni1 -52.3(4)
N4 Ni2 O1 Ni1 -176.33(18)
N2 Ni2 O1 Ni1 -95.44(18)
S3 Ni2 O1 Ni1 11.69(12)
O1 Ni1 N1 C7 169.8(5)
S2 Ni1 N1 C7 -3.1(5)
S3 Ni1 N1 C7 -115.3(6)
O1 Ni1 N1 C8 -8.0(3)
S2 Ni1 N1 C8 179.1(3)
S3 Ni1 N1 C8 67.0(7)
O1 Ni2 N2 C11 -117.1(3)
N7 Ni2 N2 C11 157.4(12)
N6 Ni2 N2 C11 80.5(3)
N4 Ni2 N2 C11 -26.0(3)
S3 Ni2 N2 C11 168.7(3)
O1 Ni2 N2 C17 125.5(3)
N7 Ni2 N2 C17 40.0(14)
N6 Ni2 N2 C17 -36.9(3)
N4 Ni2 N2 C17 -143.5(3)
S3 Ni2 N2 C17 51.2(3)
O1 Ni2 N2 C10 3.8(3)
N7 Ni2 N2 C10 -81.7(13)
N6 Ni2 N2 C10 -158.7(3)
N4 Ni2 N2 C10 94.8(3)
S3 Ni2 N2 C10 -70.5(3)
C12 N3 N4 C15 -0.8(6)
C11 N3 N4 C15 175.2(5)
C12 N3 N4 Ni2 -156.0(4)
C11 N3 N4 Ni2 20.0(5)
O1 Ni2 N4 C15 -55.9(6)
N7 Ni2 N4 C15 40.6(6)
N6 Ni2 N4 C15 145.8(6)
N2 Ni2 N4 C15 -138.9(6)
S3 Ni2 N4 C15 -25.3(9)
O1 Ni2 N4 N3 87.7(3)
N7 Ni2 N4 N3 -175.9(3)
N6 Ni2 N4 N3 -70.7(3)
N2 Ni2 N4 N3 4.6(3)
S3 Ni2 N4 N3 118.2(5)
C18 N5 N6 C21 -0.3(6)
C17 N5 N6 C21 -178.6(4)
C18 N5 N6 Ni2 172.6(4)
C17 N5 N6 Ni2 -5.7(5)
O1 Ni2 N6 C21 148.7(5)
N7 Ni2 N6 C21 20.1(6)
N4 Ni2 N6 C21 -90.0(6)
N2 Ni2 N6 C21 -167.4(6)
S3 Ni2 N6 C21 87.7(6)
O1 Ni2 N6 N5 -19.9(6)
N7 Ni2 N6 N5 -148.4(3)
N4 Ni2 N6 N5 101.5(3)
N2 Ni2 N6 N5 24.1(3)
S3 Ni2 N6 N5 -80.9(3)
O1 Ni2 N7 C23 109.5(6)
N6 Ni2 N7 C23 -90.3(6)
N4 Ni2 N7 C23 17.8(6)
N2 Ni2 N7 C23 -165.8(11)
S3 Ni2 N7 C23 -177.6(6)
O1 Ni2 N7 C27 -68.9(3)
N6 Ni2 N7 C27 91.3(3)
N4 Ni2 N7 C27 -160.7(3)
N2 Ni2 N7 C27 15.8(15)
S3 Ni2 N7 C27 4.0(3)
Ni1 S2 C2 C3 -2.9(6)
Ni1 S2 C2 S1 180.0(2)
C1 S1 C2 C3 -177.4(4)
C1 S1 C2 S2 0.0(4)
S2 C2 C3 C7 2.3(8)
S1 C2 C3 C7 179.4(4)
S2 C2 C3 C4 -179.2(4)
S1 C2 C3 C4 -2.1(7)
C2 C3 C4 C5 179.1(5)
C7 C3 C4 C5 -2.2(7)
C3 C4 C5 C6 3.0(7)
C4 C5 C6 C7 -2.7(7)
C8 N1 C7 C3 -179.6(5)
Ni1 N1 C7 C3 2.8(8)
C8 N1 C7 C6 -0.7(7)
Ni1 N1 C7 C6 -178.3(4)
C2 C3 C7 N1 -1.8(9)
C4 C3 C7 N1 179.5(5)
C2 C3 C7 C6 179.2(5)
C4 C3 C7 C6 0.5(6)
C5 C6 C7 N1 -177.7(5)
C5 C6 C7 C3 1.4(6)
C7 N1 C8 C9 166.3(4)
Ni1 N1 C8 C9 -15.6(5)
Ni1 O1 C9 C8 -46.8(4)
Ni2 O1 C9 C8 -166.3(3)
Ni1 O1 C9 C10 75.2(4)
Ni2 O1 C9 C10 -44.3(5)
N1 C8 C9 O1 40.4(5)
N1 C8 C9 C10 -79.9(5)
C11 N2 C10 C9 88.3(5)
C17 N2 C10 C9 -143.8(4)
Ni2 N2 C10 C9 -27.4(5)
O1 C9 C10 N2 47.8(5)
C8 C9 C10 N2 167.0(4)
C12 N3 C11 N2 131.2(5)
N4 N3 C11 N2 -44.0(6)
C17 N2 C11 N3 156.2(4)
C10 N2 C11 N3 -74.5(5)
Ni2 N2 C11 N3 42.6(5)
N4 N3 C12 C14 -0.3(6)
C11 N3 C12 C14 -175.7(5)
N4 N3 C12 C13 179.8(5)
C11 N3 C12 C13 4.3(9)
N3 C12 C14 C15 1.2(7)
C13 C12 C14 C15 -178.9(6)
N3 N4 C15 C14 1.6(6)
Ni2 N4 C15 C14 146.1(5)
N3 N4 C15 C16 -179.2(5)
Ni2 N4 C15 C16 -34.8(9)
C12 C14 C15 N4 -1.8(7)
C12 C14 C15 C16 179.1(6)
C18 N5 C17 N2 155.8(5)
N6 N5 C17 N2 -26.3(6)
C11 N2 C17 N5 -70.2(5)
C10 N2 C17 N5 160.9(4)
Ni2 N2 C17 N5 43.3(5)
N6 N5 C18 C20 0.3(6)
C17 N5 C18 C20 178.3(5)
N6 N5 C18 C19 -176.8(5)
C17 N5 C18 C19 1.2(9)
N5 C18 C20 C21 -0.2(7)
C19 C18 C20 C21 176.5(6)
N5 N6 C21 C20 0.1(6)
Ni2 N6 C21 C20 -168.8(4)
N5 N6 C21 C22 179.7(5)
Ni2 N6 C21 C22 10.8(9)
C18 C20 C21 N6 0.0(7)
C18 C20 C21 C22 -179.5(6)
C27 N7 C23 C24 2.2(9)
Ni2 N7 C23 C24 -176.0(5)
N7 C23 C24 C25 -1.6(10)
C23 C24 C25 C26 -0.2(10)
C24 C25 C26 C27 1.3(10)
C23 N7 C27 C26 -1.0(8)
Ni2 N7 C27 C26 177.8(4)
C23 N7 C27 S3 175.2(4)
Ni2 N7 C27 S3 -6.0(4)
C25 C26 C27 N7 -0.7(9)
C25 C26 C27 S3 -176.5(5)
Ni1 S3 C27 N7 82.1(4)
Ni2 S3 C27 N7 4.9(3)
Ni1 S3 C27 C26 -101.9(5)
Ni2 S3 C27 C26 -179.1(5)
C46 B C28 C33 -72.6(6)
C40 B C28 C33 167.3(5)
C34 B C28 C33 49.3(7)
C46 B C28 C29 100.7(6)
C40 B C28 C29 -19.5(8)
C34 B C28 C29 -137.4(6)
C33 C28 C29 C30 -1.0(9)
B C28 C29 C30 -174.5(6)
C28 C29 C30 C31 0.2(10)
C29 C30 C31 C32 0.1(10)
C30 C31 C32 C33 0.4(10)
C29 C28 C33 C32 1.5(9)
B C28 C33 C32 175.5(6)
C31 C32 C33 C28 -1.3(10)
C46 B C34 C39 -48.6(8)
C40 B C34 C39 73.3(7)
C28 B C34 C39 -164.8(5)
C46 B C34 C35 136.0(6)
C40 B C34 C35 -102.0(6)
C28 B C34 C35 19.9(8)
C39 C34 C35 C36 3.6(9)
B C34 C35 C36 179.2(6)
C34 C35 C36 C37 -0.1(10)
C35 C36 C37 C38 -2.4(11)
C36 C37 C38 C39 1.2(12)
C35 C34 C39 C38 -4.8(10)
B C34 C39 C38 179.4(6)
C37 C38 C39 C34 2.6(12)
C46 B C40 C41 -163.6(5)
C34 B C40 C41 72.8(6)
C28 B C40 C41 -47.5(7)
C46 B C40 C45 18.8(7)
C34 B C40 C45 -104.9(6)
C28 B C40 C45 134.9(5)
C45 C40 C41 C42 -0.7(8)
B C40 C41 C42 -178.5(5)
C40 C41 C42 C43 0.6(10)
C41 C42 C43 C44 -0.1(10)
C42 C43 C44 C45 -0.2(10)
C43 C44 C45 C40 0.0(9)
C41 C40 C45 C44 0.4(8)
B C40 C45 C44 178.1(5)
C40 B C46 C51 49.5(7)
C34 B C46 C51 168.7(5)
C28 B C46 C51 -71.7(6)
C40 B C46 C47 -135.6(6)
C34 B C46 C47 -16.3(8)
C28 B C46 C47 103.2(6)
C51 C46 C47 C48 -2.5(8)
B C46 C47 C48 -177.6(5)
C46 C47 C48 C49 2.4(9)
C47 C48 C49 C50 -1.0(10)
C48 C49 C50 C51 -0.1(10)
C47 C46 C51 C50 1.3(9)
B C46 C51 C50 176.8(5)
C49 C50 C51 C46 -0.1(10)
